data_4033856
loop_
_publ_author_name
'Pflug, Nicholas C.'
'Patterson, Eric V.'
'Martinovi\'c-Weigelt, Dalma'
'Kolodziej, Edward P.'
'Gloer, James B.'
'McNeill, Kristopher'
'Cwiertny, David M.'
'Wammer, Kristine H.'

_publ_section_title
;
 Intramolecular [2 + 2] Photocycloaddition of Altrenogest: Confirmation of
 Product Structure, Theoretical Mechanistic Insight, and Bioactivity
 Assessment.
;
_journal_issue 17
_journal_name_full 'The Journal of organic chemistry'
_journal_page_first 11366
_journal_page_last 11371
_journal_paper_doi 10.1021/acs.joc.9b02070
_journal_volume 84
_journal_year 2019
_chemical_absolute_configuration ad
_chemical_formula_moiety 'C21 H26 O2, 0.5(H2 O)'
_chemical_formula_sum 'C21 H27 O2.5'
_chemical_formula_weight 319.42
_chemical_name_systematic
'2a-hydroxy-10e-methyl-1a,2,2a,3,4,4a,4b,5,6,9,10,10c,10d,10e-tetradecahydrocyclobuta[3,4]cyclopenta[1,7]indeno[5,6-a]naphthalen-8(1H)-one hydrate'
_space_group_crystal_system hexagonal
_space_group_IT_number 170
_space_group_name_Hall 'P 65'
_space_group_name_H-M_alt 'P 65'
_atom_sites_solution_hydrogens mixed
_atom_sites_solution_primary dual
_audit_creation_date 2019-07-29
_audit_creation_method
;
Olex2 1.2
(compiled 2018.05.29 svn.r3508 for OlexSys, GUI svn.r5506)
;
_cell_angle_alpha 90
_cell_angle_beta 90
_cell_angle_gamma 120
_cell_formula_units_Z 6
_cell_length_a 15.63070(10)
_cell_length_b 15.63070(10)
_cell_length_c 12.53510(10)
_cell_measurement_reflns_used 53607
_cell_measurement_temperature 100.0(1)
_cell_measurement_theta_max 79.2040
_cell_measurement_theta_min 3.2460
_cell_volume 2652.26(3)
_computing_cell_refinement 'CrysAlisPro 1.171.39.31d (Rigaku OD, 2017)'
_computing_data_collection 'CrysAlisPro 1.171.39.31d (Rigaku OD, 2017)'
_computing_data_reduction 'CrysAlisPro 1.171.39.31d (Rigaku OD, 2017)'
_computing_molecular_graphics 'Olex2 (Dolomanov et al., 2009)'
_computing_publication_material 'Olex2 (Dolomanov et al., 2009)'
_computing_structure_refinement 'ShelXL (Sheldrick, 2015)'
_computing_structure_solution 'ShelXT (Sheldrick, 2015)'
_diffrn_ambient_temperature 100.0(1)
_diffrn_detector_type 'Pilatus 300K'
_diffrn_measured_fraction_theta_full 0.998
_diffrn_measured_fraction_theta_max 0.998
_diffrn_measurement_details
;
List of Runs (angles in degrees, time in seconds):

  # Type    Start    End  Width  t~exp~   \w     \q     \k     \f   Frames
#--------------------------------------------------------------------------
  1  \w    -45.00  41.00   0.50    0.30    --  -34.00  44.00 -24.16  172
  2  \w    -44.00 -19.00   0.50    0.30    --  -42.00 -76.00  86.35   50
  3  \w    -59.00 -29.00   0.50    0.30    --  -54.00 -81.00  97.01   60
  4  \w    -71.00 -45.00   0.50    1.10    --  -70.00 -79.00  20.15   52
  5  \w    -69.00 -39.00   0.50    1.10    --  -66.00 -83.00  -4.62   60
  6  \w    -63.00 -36.00   0.50    0.30    --  -49.37 -45.00 -79.29   54
  7  \w    -78.00 -47.00   0.50    1.10    --  -70.00 -74.00 -61.85   62
  8  \w    -74.00 -48.00   0.50    1.10    --  -70.00 -73.00-116.89   52
  9  \w    -72.00 -46.00   0.50    1.10    --  -70.00 -77.00-120.00   52
 10  \w    -77.00 -46.00   0.50    1.10    --  -70.00 -78.00 -72.74   62
 11  \w    -71.00 -46.00   0.50    1.10    --  -70.00 -78.00 -39.68   50
 12  \w    -98.00 -36.00   0.50    0.30    --  -49.37 -38.00  30.00  124
 13  \w    -83.00 -45.00   0.50    1.10    --  -70.00 -80.00  61.76   76
 14  \w    -72.00 -44.00   0.50    1.10    --  -70.00 -81.00 151.76   56
 15  \w   -115.00 -89.00   0.50    1.10    --  -70.00 -78.00 -39.68   52
 16  \w   -122.00 -67.00   0.50    0.30    --  -49.37 -45.00 -79.29  110
 17  \w    -78.00 -46.00   0.50    1.10    --  -70.00 -77.00-150.00   64
 18  \w    -83.00 -45.00   0.50    1.10    --  -70.00 -79.00-175.82   76
 19  \w   -109.00 -36.00   0.50    0.30    --  -49.37 -38.00-180.00  146
 20  \w    -46.00   1.00   0.50    1.10    --  -70.00  57.00 -90.00   94
 21  \w    -84.00 -31.00   0.50    0.30    --  -26.00 148.00  77.97  106
 22  \w    -47.00  30.00   0.50    0.30    --  -26.00  75.00 179.39  154
 23  \w     34.00  66.00   0.50    0.30    --   49.37  57.00  30.00   64
 24  \w     46.00  71.00   0.50    0.30    --   70.00  78.00  19.60   50
 25  \w     60.00  90.00   0.50    0.30    --   78.00  65.00  32.92   60
 26  \w     80.00 119.00   0.50    1.10    --   98.00  62.00  46.91   78
 27  \w    125.00 167.00   0.50    1.10    --   98.00  62.00  46.91   84
 28  \w    142.00 168.00   0.50    1.10    --  110.00  77.00  90.00   52
 29  \w    152.00 177.00   0.50    1.10    --  110.00  38.00  90.00   50
 30  \w    135.00 171.00   0.50    1.10    --  110.00  77.00  60.00   72
 31  \w    123.00 149.00   0.50    1.10    --   82.00  72.00 115.35   52
 32  \w     96.00 121.00   0.50    0.30    --   54.00  82.00 157.94   50
 33  \w     89.00 177.00   0.50    1.10    --  110.00  72.00 173.84  176
 34  \w     99.00 138.00   0.50    1.10    --  110.00  38.00  90.00   78
 35  \w     96.00 178.00   0.50    1.10    --  110.00  57.00  30.00  164
 36  \w    151.00 177.00   0.50    1.10    --  110.00  77.00 -30.00   52
 37  \w     94.00 142.00   0.50    1.10    --  110.00  57.00-120.00   96
 38  \w    136.00 175.00   0.50    1.10    --  110.00  38.00-180.00   78
 39  \w    108.00 134.00   0.50    1.10    --  110.00  38.00-180.00   52
 40  \w     90.00 177.00   0.50    1.10    --  110.00  77.00-120.00  174
 41  \w     95.00 167.00   0.50    1.10    --  110.00  57.00 -30.00  144
 42  \w     87.00 172.00   0.50    1.10    --  110.00  77.00 -60.00  170
 43  \w     93.00 178.00   0.50    1.10    --  110.00  65.00 -87.12  170
 44  \w     86.00 175.00   0.50    1.10    --  110.00  77.00-150.00  178
 45  \w     87.00 172.00   0.50    1.10    --  110.00  77.00   0.00  170
 46  \w     87.00 136.00   0.50    1.10    --  110.00  77.00  90.00   98
 47  \w     88.00 142.00   0.50    1.10    --  110.00  77.00 150.00  108
 48  \w     86.00 112.00   0.50    1.10    --  110.00  77.00  60.00   52
 49  \w     86.00 177.00   0.50    1.10    --  110.00  77.00 120.00  182
 50  \w     86.00 139.00   0.50    1.10    --  110.00  77.00 -30.00  106
 51  \w     73.00 102.00   0.50    1.10    --   94.00  74.00 -58.77   58
 52  \w     76.00 101.00   0.50    1.10    --   98.00  73.00 -65.11   50
 53  \w     50.00  76.00   0.50    0.30    --   74.00  78.00  38.09   52
 54  \w     49.00  90.00   0.50    0.30    --   74.00  80.00  78.56   82
 55  \w     61.00  92.00   0.50    1.10    --   82.00  72.00 115.35   62
 56  \w     48.00  86.00   0.50    0.30    --   74.00  83.00 115.64   76
 57  \w     56.00  87.00   0.50    1.10    --   82.00  83.00 148.69   62
 58  \w     50.00  86.00   0.50    0.30    --   74.00  79.00  93.12   72
 59  \w     34.00  62.00   0.50    0.30    --   49.37  57.00 150.00   56
 60  \w     29.00  55.00   0.50    0.30    --   54.00  82.00 157.94   52
 61  \w     20.00  45.00   0.50    0.30    --   50.00  90.00  55.81   50
 62  \w     26.00  55.00   0.50    0.30    --   49.37  77.00  30.00   58
 63  \w     35.00  67.00   0.50    0.30    --   49.37  57.00 -60.00   64
 64  \w     52.00  79.00   0.50    0.30    --   78.00  83.00 -81.47   54
 65  \w     57.00 110.00   0.50    1.10    --   82.00  81.00-155.85  106
 66  \w     34.00  64.00   0.50    0.30    --   49.37  57.00-120.00   60
 67  \w     20.00  45.00   0.50    0.30    --   50.00  90.00-100.79   50
 68  \w     29.00  55.00   0.50    0.30    --   54.00  81.00-131.49   52
 69  \w     45.00  73.00   0.50    1.10    --  110.00 -57.00 -60.00   56
 70  \w     53.00  98.00   0.50    1.10    --  110.00 -99.00-120.00   90
 71  \w     46.00  91.00   0.50    1.10    --  110.00 -99.00 -30.00   90
 72  \w     46.00 110.00   0.50    1.10    --  110.00 -99.00  60.00  128
 73  \w     48.00 110.00   0.50    1.10    --  110.00 -99.00 150.00  124
 74  \w     47.00 133.00   0.50    1.10    --  110.00 -77.00 150.00  172
 75  \w     39.00 117.00   0.50    1.10    --  110.00-125.00  60.00  156
 76  \w     40.00 104.00   0.50    1.10    --  110.00 -99.00 -60.00  128
 77  \w     46.00  91.00   0.50    1.10    --  110.00 -99.00  90.00   90
 78  \w    -93.00 -15.00   0.50    1.10    --  -70.00 125.00  30.00  156
 79  \w   -135.00-110.00   0.50    1.10    --  -70.00 -79.00-175.82   50
 80  \w   -131.00-106.00   0.50    1.10    --  -70.00 -73.00-116.89   50
 81  \w   -132.00-107.00   0.50    1.10    --  -70.00 -74.00 -61.85   50
;
_diffrn_measurement_device 'four-circle diffractometer'
_diffrn_measurement_device_type 'XtaLAB Synergy, Dualflex, Pilatus 300K'
_diffrn_measurement_method '\w scans'
_diffrn_radiation_type CuK\a
_diffrn_radiation_wavelength 1.54184
_diffrn_reflns_av_R_equivalents 0.0425
_diffrn_reflns_av_unetI/netI 0.0121
_diffrn_reflns_Laue_measured_fraction_full 0.998
_diffrn_reflns_Laue_measured_fraction_max 0.998
_diffrn_reflns_limit_h_max 19
_diffrn_reflns_limit_h_min -19
_diffrn_reflns_limit_k_max 19
_diffrn_reflns_limit_k_min -19
_diffrn_reflns_limit_l_max 13
_diffrn_reflns_limit_l_min -15
_diffrn_reflns_number 70373
_diffrn_reflns_point_group_measured_fraction_full 0.986
_diffrn_reflns_point_group_measured_fraction_max 0.966
_diffrn_reflns_theta_full 67.684
_diffrn_reflns_theta_max 79.533
_diffrn_reflns_theta_min 4.808
_exptl_absorpt_coefficient_mu 0.603
_exptl_absorpt_correction_T_max 1.000
_exptl_absorpt_correction_T_min 0.719
_exptl_absorpt_correction_type gaussian
_exptl_absorpt_process_details
;
CrysAlisPro 1.171.39.31d (Rigaku Oxford Diffraction, 2017)
Numerical absorption correction based on gaussian integration over
			a multifaceted crystal model
Empirical absorption correction using spherical harmonics,
 implemented in SCALE3 ABSPACK scaling algorithm.
;
_exptl_crystal_colour 'clear light brown'
_exptl_crystal_colour_lustre clear
_exptl_crystal_colour_modifier light
_exptl_crystal_colour_primary brown
_exptl_crystal_density_diffrn 1.200
_exptl_crystal_description plank
_exptl_crystal_F_000 1038
_exptl_crystal_size_max 0.425
_exptl_crystal_size_mid 0.11
_exptl_crystal_size_min 0.069
_refine_diff_density_max 0.306
_refine_diff_density_min -0.180
_refine_diff_density_rms 0.049
_refine_ls_abs_structure_details
;
 Flack x determined using 1658 quotients [(I+)-(I-)]/[(I+)+(I-)]
 (Parsons, Flack and Wagner, Acta Cryst. B69 (2013) 249-259).
;
_refine_ls_abs_structure_Flack -0.08(6)
_refine_ls_extinction_method none
_refine_ls_goodness_of_fit_ref 1.052
_refine_ls_hydrogen_treatment mixed
_refine_ls_matrix_type full
_refine_ls_number_parameters 252
_refine_ls_number_reflns 3711
_refine_ls_number_restraints 55
_refine_ls_restrained_S_all 1.049
_refine_ls_R_factor_all 0.0352
_refine_ls_R_factor_gt 0.0349
_refine_ls_shift/su_max 0.000
_refine_ls_shift/su_mean 0.000
_refine_ls_structure_factor_coef Fsqd
_refine_ls_weighting_details 'w=1/[\s^2^(Fo^2^)+(0.0620P)^2^+0.4401P] where P=(Fo^2^+2Fc^2^)/3'
_refine_ls_weighting_scheme calc
_refine_ls_wR_factor_gt 0.0945
_refine_ls_wR_factor_ref 0.0948
_reflns_Friedel_coverage 0.851
_reflns_Friedel_fraction_full 0.972
_reflns_Friedel_fraction_max 0.931
_reflns_number_gt 3663
_reflns_number_total 3711
_reflns_threshold_expression 'I > 2\s(I)'
_cod_data_source_file jo9b02070_si_002.cif
_cod_data_source_block u210818_1_1
_cod_original_cell_volume 2652.25(4)
_cod_original_formula_sum 'C21 H27 O2.50'
_cod_database_code 4033856
_shelx_shelxl_version_number 2018/3
_shelx_space_group_comment
;
The symmetry employed for this shelxl refinement is uniquely defined
by the following loop, which should always be used as a source of
symmetry information in preference to the above space-group names.
They are only intended as comments.
;
_olex2_refinement_description
;
1. Fixed Uiso
 At 1.2 times of:
  All C(H) groups, All C(H,H) groups, All C(H,H,H,H) groups
 At 1.5 times of:
  All C(H,H,H) groups, All O(H) groups, All O(H,H) groups
2. Restrained distances
 O1-H1
 0.93 with sigma of 0.02
 H3AA-H3AB
 1.344 with sigma of 0.001
 O3A-H3AA = O3A-H3AB
 0.85 with sigma of 0.001
 O3-H3B = O3-H3A
 0.85 with sigma of 0.001
 H3A-H3B
 1.344 with sigma of 0.001
 C2-C1 \\sim C2A-C1
 with sigma of 0.02
 C3-C2 \\sim C3-C2A
 with sigma of 0.02
3. Rigid body (RIGU) restrains
 C10, C1, C2A, C2, C3, O2, C4
 with sigma for 1-2 distances of 0.004 and sigma for 1-3 distances of 0.004
4. Others
 Sof(H1BC)=Sof(H1BD)=Sof(C2A)=Sof(H2AA)=Sof(H2AB)=1-FVAR(1)
 Sof(H1AA)=Sof(H1AB)=Sof(C2)=Sof(H2A)=Sof(H2B)=FVAR(1)
 Fixed Sof: O3(0.25) H3A(0.25) H3B(0.25) O3A(0.25) H3AA(0.25) H3AB(0.25)
5.a Ternary CH refined with riding coordinates:
 C21(H21), C11(H11), C12(H12), C14(H14), C8(H8)
5.b Secondary CH2 refined with riding coordinates:
 C20(H20A,H20B), C22(H22A,H22B), C16(H16A,H16B), C15(H15A,H15B), C6(H6A,H6B),
 C7(H7A,H7B), C1(H1AA,H1AB), C1(H1BC,H1BD), C2(H2A,H2B), C2A(H2AA,H2AB)
5.c Aromatic/amide H refined with riding coordinates:
 C4(H4)
5.d Idealised Me refined as rotating group:
 C18(H18A,H18B,H18C)
;
_olex2_submission_special_instructions 'No special instructions were received'
_oxdiff_exptl_absorpt_empirical_details
;
Empirical correction (ABSPACK) includes:
- Absorption correction using spherical harmonics
- Frame scaling
- Detector area scaling
;

loop_
_space_group_symop_operation_xyz
'x, y, z'
'-y, x-y, z+2/3'
'-x+y, -x, z+1/3'
'-x, -y, z+1/2'
'y, -x+y, z+1/6'
'x-y, x, z+5/6'

loop_
_atom_site_label
_atom_site_type_symbol
_atom_site_fract_x
_atom_site_fract_y
_atom_site_fract_z
_atom_site_U_iso_or_equiv
_atom_site_adp_type
_atom_site_occupancy
_atom_site_site_symmetry_order
_atom_site_calc_flag
_atom_site_refinement_flags_posn
_atom_site_refinement_flags_adp
_atom_site_refinement_flags_occupancy
_atom_site_disorder_assembly
_atom_site_disorder_group
O1 O 0.52643(12) 0.75022(13) 0.9244(3) 0.0381(4) Uani 1 1 d D . . . .
H1 H 0.579(2) 0.789(2) 0.967(3) 0.057 Uiso 1 1 d DR . . . .
O2 O 0.66293(15) 0.87409(13) 0.0757(3) 0.0497(5) Uani 1 1 d . U . . .
C17 C 0.56321(15) 0.72761(14) 0.8307(3) 0.0273(4) Uani 1 1 d . . . . .
C20 C 0.67544(15) 0.80163(15) 0.8156(3) 0.0302(4) Uani 1 1 d . . . . .
H20A H 0.707053 0.827000 0.884047 0.036 Uiso 1 1 calc R . . . .
H20B H 0.707389 0.769595 0.780794 0.036 Uiso 1 1 calc R . . . .
C21 C 0.68232(16) 0.88609(14) 0.7454(3) 0.0313(4) Uani 1 1 d . . . . .
H21 H 0.709017 0.948742 0.784155 0.038 Uiso 1 1 calc R . . . .
C22 C 0.72350(16) 0.89977(14) 0.6291(3) 0.0327(4) Uani 1 1 d . . . . .
H22A H 0.744919 0.853272 0.610036 0.039 Uiso 1 1 calc R . . . .
H22B H 0.774440 0.966951 0.613093 0.039 Uiso 1 1 calc R . . . .
C11 C 0.61916(15) 0.87187(13) 0.5830(3) 0.0280(4) Uani 1 1 d . . . . .
H11 H 0.620684 0.931370 0.555728 0.034 Uiso 1 1 calc R . . . .
C12 C 0.57797(16) 0.85109(14) 0.6994(3) 0.0282(4) Uani 1 1 d . . . . .
H12 H 0.549276 0.891459 0.721683 0.034 Uiso 1 1 calc R . . . .
C13 C 0.51652(14) 0.74319(14) 0.7296(3) 0.0250(4) Uani 1 1 d . . . . .
C18 C 0.40688(15) 0.70961(17) 0.7432(3) 0.0326(4) Uani 1 1 d . . . . .
H18A H 0.370348 0.639513 0.754692 0.049 Uiso 1 1 calc GR . . . .
H18B H 0.382990 0.725541 0.680021 0.049 Uiso 1 1 calc GR . . . .
H18C H 0.398539 0.742700 0.803397 0.049 Uiso 1 1 calc GR . . . .
C16 C 0.53263(16) 0.61680(15) 0.8267(3) 0.0319(4) Uani 1 1 d . . . . .
H16A H 0.479667 0.579214 0.876939 0.038 Uiso 1 1 calc R . . . .
H16B H 0.588318 0.608331 0.844647 0.038 Uiso 1 1 calc R . . . .
C15 C 0.49738(15) 0.58107(14) 0.7103(3) 0.0280(4) Uani 1 1 d . . . . .
H15A H 0.526833 0.543870 0.682344 0.034 Uiso 1 1 calc R . . . .
H15B H 0.426011 0.540782 0.706521 0.034 Uiso 1 1 calc R . . . .
C14 C 0.53474(13) 0.67906(12) 0.6506(3) 0.0221(3) Uani 1 1 d . . . . .
H14 H 0.606653 0.708581 0.646566 0.027 Uiso 1 1 calc R . . . .
C8 C 0.50151(13) 0.68606(13) 0.5382(3) 0.0223(3) Uani 1 1 d . . . . .
H8 H 0.435181 0.677846 0.541851 0.027 Uiso 1 1 calc R . . . .
C9 C 0.57374(14) 0.79048(13) 0.5000(3) 0.0236(3) Uani 1 1 d . . . . .
C10 C 0.60271(14) 0.81031(13) 0.3968(3) 0.0245(4) Uani 1 1 d . U . . .
C5 C 0.55720(13) 0.73447(13) 0.3140(3) 0.0241(4) Uani 1 1 d . . . . .
C6 C 0.48316(14) 0.63056(13) 0.3476(3) 0.0269(4) Uani 1 1 d . . . . .
H6A H 0.488053 0.584180 0.300138 0.032 Uiso 1 1 calc R . . . .
H6B H 0.417043 0.620853 0.341060 0.032 Uiso 1 1 calc R . . . .
C7 C 0.49959(14) 0.60925(13) 0.4618(3) 0.0248(4) Uani 1 1 d . . . . .
H7A H 0.561709 0.609592 0.466439 0.030 Uiso 1 1 calc R . . . .
H7B H 0.447065 0.544120 0.482391 0.030 Uiso 1 1 calc R . . . .
C1 C 0.68578(18) 0.90967(15) 0.3602(3) 0.0360(5) Uani 1 1 d D U . . .
H1AA H 0.691907 0.959689 0.410390 0.043 Uiso 0.797(8) 1 calc R . P A 1
H1AB H 0.747086 0.908233 0.362163 0.043 Uiso 0.797(8) 1 calc R . P A 1
H1BC H 0.662296 0.956426 0.365190 0.043 Uiso 0.203(8) 1 calc R . P A 2
H1BD H 0.739347 0.930595 0.411100 0.043 Uiso 0.203(8) 1 calc R . P A 2
C2 C 0.6728(2) 0.93947(18) 0.2503(3) 0.0299(7) Uani 0.797(8) 1 d D U P A 1
H2A H 0.734319 0.996093 0.227279 0.036 Uiso 0.797(8) 1 calc R . P A 1
H2B H 0.622807 0.958962 0.252252 0.036 Uiso 0.797(8) 1 calc R . P A 1
C3 C 0.64214(18) 0.85570(17) 0.1703(3) 0.0386(5) Uani 1 1 d D U . . .
C4 C 0.57831(15) 0.75623(15) 0.2092(3) 0.0278(4) Uani 1 1 d . U . . .
H4 H 0.550527 0.704891 0.159946 0.033 Uiso 1 1 calc R . . . .
C2A C 0.7265(8) 0.9190(8) 0.2565(9) 0.036(3) Uani 0.203(8) 1 d D U P A 2
H2AA H 0.774098 0.896447 0.257959 0.043 Uiso 0.203(8) 1 calc R . P A 2
H2AB H 0.760891 0.987974 0.235666 0.043 Uiso 0.203(8) 1 calc R . P A 2
O3 O 1.0553(11) 1.0237(13) 0.448(2) 0.209(17) Uani 0.25 1 d D . P B 1
H3A H 1.023(3) 1.040(4) 0.407(3) 0.313 Uiso 0.25 1 d DR . P C 1
H3B H 1.044(6) 1.038(7) 0.5102(19) 0.313 Uiso 0.25 1 d DR . P D 1
O3A O 1.0400(13) 1.0402(13) 0.5432(19) 0.206(14) Uani 0.25 1 d D . P E 2
H3AA H 1.055(7) 1.027(5) 0.483(2) 0.308 Uiso 0.25 1 d DR . P F 2
H3AB H 1.039(7) 0.997(3) 0.585(3) 0.308 Uiso 0.25 1 d DR . P G 2

loop_
_atom_site_aniso_label
_atom_site_aniso_U_11
_atom_site_aniso_U_22
_atom_site_aniso_U_33
_atom_site_aniso_U_23
_atom_site_aniso_U_13
_atom_site_aniso_U_12
O1 0.0436(8) 0.0522(9) 0.0205(8) -0.0019(7) 0.0059(6) 0.0255(7)
O2 0.0696(12) 0.0413(9) 0.0198(8) 0.0019(6) 0.0069(8) 0.0140(8)
C17 0.0339(9) 0.0328(9) 0.0176(9) 0.0024(7) 0.0033(7) 0.0185(8)
C20 0.0345(9) 0.0350(10) 0.0204(9) -0.0017(8) -0.0007(7) 0.0169(8)
C21 0.0402(10) 0.0254(9) 0.0221(10) -0.0040(7) 0.0024(8) 0.0119(8)
C22 0.0367(10) 0.0247(8) 0.0248(10) -0.0023(7) 0.0042(8) 0.0065(8)
C11 0.0429(10) 0.0212(8) 0.0201(9) 0.0004(7) 0.0052(8) 0.0161(8)
C12 0.0439(11) 0.0273(9) 0.0195(9) 0.0000(7) 0.0038(8) 0.0222(8)
C13 0.0312(9) 0.0294(9) 0.0180(9) 0.0022(7) 0.0036(7) 0.0180(7)
C18 0.0347(10) 0.0444(11) 0.0256(10) 0.0044(8) 0.0066(8) 0.0249(9)
C16 0.0386(10) 0.0316(9) 0.0254(10) 0.0073(8) 0.0011(8) 0.0174(8)
C15 0.0325(9) 0.0263(8) 0.0256(10) 0.0068(7) 0.0028(7) 0.0149(7)
C14 0.0243(8) 0.0229(8) 0.0205(9) 0.0027(7) 0.0026(7) 0.0129(7)
C8 0.0255(8) 0.0249(8) 0.0194(8) 0.0023(6) 0.0035(6) 0.0147(7)
C9 0.0293(8) 0.0232(8) 0.0216(9) 0.0005(6) 0.0022(7) 0.0156(7)
C10 0.0311(9) 0.0237(8) 0.0205(10) 0.0006(7) 0.0016(7) 0.0150(7)
C5 0.0272(8) 0.0260(8) 0.0225(9) -0.0001(7) 0.0018(7) 0.0158(7)
C6 0.0322(9) 0.0246(8) 0.0229(9) -0.0044(7) 0.0014(7) 0.0135(7)
C7 0.0286(9) 0.0209(8) 0.0255(10) 0.0009(7) 0.0025(7) 0.0128(7)
C1 0.0479(12) 0.0260(9) 0.0217(10) 0.0005(7) 0.0037(8) 0.0093(9)
C2 0.0369(14) 0.0270(12) 0.0234(13) 0.0029(9) 0.0032(10) 0.0141(10)
C3 0.0486(12) 0.0377(11) 0.0206(10) 0.0011(8) 0.0036(9) 0.0150(9)
C4 0.0339(9) 0.0304(9) 0.0202(9) -0.0041(7) -0.0002(7) 0.0170(8)
C2A 0.036(6) 0.035(5) 0.028(5) 0.004(4) 0.003(4) 0.010(4)
O3 0.087(10) 0.076(10) 0.47(5) -0.030(14) 0.09(2) 0.045(8)
O3A 0.141(13) 0.140(16) 0.41(4) -0.18(2) -0.148(19) 0.125(13)

loop_
_atom_type_symbol
_atom_type_description
_atom_type_scat_dispersion_real
_atom_type_scat_dispersion_imag
_atom_type_scat_source
C C 0.0181 0.0091 'International Tables Vol C Tables 4.2.6.8 and 6.1.1.4'
H H 0.0000 0.0000 'International Tables Vol C Tables 4.2.6.8 and 6.1.1.4'
O O 0.0492 0.0322 'International Tables Vol C Tables 4.2.6.8 and 6.1.1.4'

loop_
_exptl_crystal_face_index_h
_exptl_crystal_face_index_k
_exptl_crystal_face_index_l
_exptl_crystal_face_perp_dist
5 -10 0 0.0496
-6 10 0 0.0603
-6 10 -1 0.0731
3 -5 -7 0.1772
0 1 -8 0.2034
-2 3 8 0.2073
2 -3 8 0.2168
-9 0 0 0.0198
9 0 0 0.0495
-8 -1 3 0.0778
9 -8 0 0.0486
2 -2 -8 0.1909
7 -5 -6 0.1566
-9 8 0 0.0504
-3 10 0 0.0595
-2 -8 0 0.0414
2 8 0 0.0640
4 5 -3 0.1087
10 -6 -2 0.0749
-10 4 2 0.0679

loop_
_geom_angle_atom_site_label_1
_geom_angle_atom_site_label_2
_geom_angle_atom_site_label_3
_geom_angle
C17 O1 H1 108(2)
O1 C17 C20 111.09(17)
O1 C17 C13 110.87(15)
O1 C17 C16 111.49(16)
C13 C17 C20 103.25(15)
C13 C17 C16 104.11(16)
C16 C17 C20 115.46(16)
C17 C20 H20A 110.5
C17 C20 H20B 110.5
H20A C20 H20B 108.7
C21 C20 C17 105.99(17)
C21 C20 H20A 110.5
C21 C20 H20B 110.5
C20 C21 H21 112.6
C20 C21 C22 119.72(17)
C20 C21 C12 107.42(16)
C22 C21 H21 112.6
C12 C21 H21 112.6
C12 C21 C22 89.42(15)
C21 C22 H22A 113.6
C21 C22 H22B 113.6
C21 C22 C11 90.32(15)
H22A C22 H22B 110.9
C11 C22 H22A 113.6
C11 C22 H22B 113.6
C22 C11 H11 109.6
C12 C11 C22 88.68(15)
C12 C11 H11 109.6
C9 C11 C22 118.05(16)
C9 C11 H11 109.6
C9 C11 C12 119.66(16)
C21 C12 C11 91.30(15)
C21 C12 H12 114.0
C11 C12 H12 114.0
C13 C12 C21 105.65(16)
C13 C12 C11 115.56(16)
C13 C12 H12 114.0
C12 C13 C17 107.16(16)
C12 C13 C18 112.83(16)
C12 C13 C14 110.19(15)
C18 C13 C17 113.05(16)
C18 C13 C14 112.94(16)
C14 C13 C17 99.80(14)
C13 C18 H18A 109.5
C13 C18 H18B 109.5
C13 C18 H18C 109.5
H18A C18 H18B 109.5
H18A C18 H18C 109.5
H18B C18 H18C 109.5
C17 C16 H16A 110.4
C17 C16 H16B 110.4
C17 C16 C15 106.67(15)
H16A C16 H16B 108.6
C15 C16 H16A 110.4
C15 C16 H16B 110.4
C16 C15 H15A 111.4
C16 C15 H15B 111.4
H15A C15 H15B 109.2
C14 C15 C16 102.05(15)
C14 C15 H15A 111.4
C14 C15 H15B 111.4
C13 C14 C15 103.61(14)
C13 C14 H14 105.7
C15 C14 H14 105.7
C8 C14 C13 111.63(14)
C8 C14 C15 123.33(15)
C8 C14 H14 105.7
C14 C8 H8 108.9
C14 C8 C9 105.70(15)
C9 C8 H8 108.9
C7 C8 C14 113.41(14)
C7 C8 H8 108.9
C7 C8 C9 111.01(15)
C11 C9 C8 117.89(16)
C10 C9 C11 120.04(16)
C10 C9 C8 121.91(16)
C9 C10 C5 121.35(17)
C9 C10 C1 122.74(17)
C5 C10 C1 115.87(16)
C10 C5 C6 118.30(16)
C4 C5 C10 121.65(17)
C4 C5 C6 120.02(17)
C5 C6 H6A 109.2
C5 C6 H6B 109.2
C5 C6 C7 112.10(16)
H6A C6 H6B 107.9
C7 C6 H6A 109.2
C7 C6 H6B 109.2
C8 C7 H7A 109.4
C8 C7 H7B 109.4
C6 C7 C8 110.96(14)
C6 C7 H7A 109.4
C6 C7 H7B 109.4
H7A C7 H7B 108.0
C10 C1 H1AA 108.6
C10 C1 H1AB 108.6
C10 C1 H1BC 107.5
C10 C1 H1BD 107.5
H1AA C1 H1AB 107.6
H1BC C1 H1BD 107.0
C2 C1 C10 114.61(19)
C2 C1 H1AA 108.6
C2 C1 H1AB 108.6
C2A C1 C10 119.5(5)
C2A C1 H1BC 107.5
C2A C1 H1BD 107.5
C1 C2 H2A 109.3
C1 C2 H2B 109.3
C1 C2 C3 111.76(19)
H2A C2 H2B 107.9
C3 C2 H2A 109.3
C3 C2 H2B 109.3
O2 C3 C2 120.2(2)
O2 C3 C4 122.5(2)
O2 C3 C2A 117.9(4)
C4 C3 C2 116.89(19)
C4 C3 C2A 110.3(4)
C5 C4 C3 123.08(18)
C5 C4 H4 118.5
C3 C4 H4 118.5
C1 C2A C3 111.4(7)
C1 C2A H2AA 109.3
C1 C2A H2AB 109.3
C3 C2A H2AA 109.3
C3 C2A H2AB 109.3
H2AA C2A H2AB 108.0
H3A O3 H3B 104.5(2)
H3AA O3A H3AB 104.5(2)

loop_
_geom_bond_atom_site_label_1
_geom_bond_atom_site_label_2
_geom_bond_distance
O1 H1 0.91(2)
O1 C17 1.427(2)
O2 C3 1.225(3)
C17 C20 1.556(3)
C17 C13 1.542(3)
C17 C16 1.550(3)
C20 H20A 0.9700
C20 H20B 0.9700
C20 C21 1.545(3)
C21 H21 0.9800
C21 C22 1.564(3)
C21 C12 1.549(3)
C22 H22A 0.9700
C22 H22B 0.9700
C22 C11 1.573(3)
C11 H11 0.9800
C11 C12 1.561(3)
C11 C9 1.517(3)
C12 H12 0.9800
C12 C13 1.514(3)
C13 C18 1.530(3)
C13 C14 1.533(2)
C18 H18A 0.9600
C18 H18B 0.9600
C18 H18C 0.9600
C16 H16A 0.9700
C16 H16B 0.9700
C16 C15 1.560(3)
C15 H15A 0.9700
C15 H15B 0.9700
C15 C14 1.534(2)
C14 H14 0.9800
C14 C8 1.525(3)
C8 H8 0.9800
C8 C9 1.525(2)
C8 C7 1.524(2)
C9 C10 1.355(3)
C10 C5 1.464(2)
C10 C1 1.514(3)
C5 C6 1.508(2)
C5 C4 1.356(3)
C6 H6A 0.9700
C6 H6B 0.9700
C6 C7 1.521(3)
C7 H7A 0.9700
C7 H7B 0.9700
C1 H1AA 0.9700
C1 H1AB 0.9700
C1 H1BC 0.9700
C1 H1BD 0.9700
C1 C2 1.500(3)
C1 C2A 1.422(10)
C2 H2A 0.9700
C2 H2B 0.9700
C2 C3 1.524(3)
C3 C4 1.449(3)
C3 C2A 1.606(11)
C4 H4 0.9300
C2A H2AA 0.9700
C2A H2AB 0.9700
O3 H3A 0.8500(15)
O3 H3B 0.8500(15)
O3A H3AA 0.8500(15)
O3A H3AB 0.8500(15)
